data_4112962
loop_
_publ_author_name
'Sensuke Ogoshi'
'Masa-aki Oka'
'Hideo Kurosawa'

_publ_section_title
;
 Direct Observation of Oxidative Cyclization of \h2-Alkene and
 \h2-Aldehyde on Ni(0) Center. Significant Acceleration by Addition of
 Me3SiOTf
;
_journal_name_full 'Journal of the American Chemical Society'
_journal_page_first 11802
_journal_page_last 11803
_journal_paper_doi 10.1021/ja0460716
_journal_volume 126
_journal_year 2004
_chemical_formula_moiety 'C27 H52 F3 O4 Ni P S Si '
_chemical_formula_sum 'C27 H52 F3 Ni O4 P S Si'
_chemical_formula_weight 647.52
_space_group_IT_number 14
_symmetry_cell_setting monoclinic
_symmetry_Int_Tables_number 14
_symmetry_space_group_name_Hall '-P 2yn'
_symmetry_space_group_name_H-M 'P 1 21/n 1'
_cell_angle_alpha 90
_cell_angle_beta 88.445(2)
_cell_angle_gamma 90
_cell_formula_units_Z 4
_cell_length_a 13.8413(8)
_cell_length_b 17.639(1)
_cell_length_c 13.8433(8)
_cell_measurement_reflns_used 29340
_cell_measurement_temperature 273.1
_cell_measurement_theta_max 27.5
_cell_measurement_theta_min 1.2
_cell_volume 3378.6(3)
_computing_cell_refinement PROCESS-AUTO
_computing_data_collection PROCESS-AUTO
_computing_data_reduction CrystalStructure
_computing_publication_material 'CrystalStructure 3.6.0'
_computing_structure_refinement CRYSTALS
_computing_structure_solution 'DIRDIF99 (PATTY)'
_diffrn_detector_area_resol_mean 10.00
_diffrn_measured_fraction_theta_full 0.9951
_diffrn_measured_fraction_theta_max 0.9951
_diffrn_measurement_device_type 'Rigaku RAXIS-RAPID'
_diffrn_measurement_method \w
_diffrn_radiation_type 'Mo K\a'
_diffrn_radiation_wavelength 0.7107
_diffrn_reflns_av_R_equivalents 0.059
_diffrn_reflns_limit_h_max 17
_diffrn_reflns_limit_h_min -17
_diffrn_reflns_limit_k_max 22
_diffrn_reflns_limit_k_min -22
_diffrn_reflns_limit_l_max 17
_diffrn_reflns_limit_l_min -17
_diffrn_reflns_number 28118
_diffrn_reflns_theta_full 27.49
_diffrn_reflns_theta_max 27.49
_exptl_absorpt_coefficient_mu 0.764
_exptl_absorpt_correction_type none
_exptl_crystal_colour unknown
_exptl_crystal_density_diffrn 1.273
_exptl_crystal_description block
_exptl_crystal_F_000 1384.00
_exptl_crystal_size_max 0.40
_exptl_crystal_size_mid 0.25
_exptl_crystal_size_min 0.15
_refine_diff_density_max 0.87
_refine_diff_density_min -0.62
_refine_ls_extinction_method none
_refine_ls_goodness_of_fit_ref 2.536
_refine_ls_hydrogen_treatment noref
_refine_ls_number_parameters 343
_refine_ls_number_reflns 15188
_refine_ls_R_factor_gt 0.0771
_refine_ls_shift/su_max 0.1066
_refine_ls_structure_factor_coef F
_refine_ls_weighting_details 'w = 1.0'
_refine_ls_weighting_scheme unit
_refine_ls_wR_factor_ref 0.0999
_reflns_number_gt 3976
_reflns_number_total 7698
_reflns_threshold_expression F^2^>2.0\s(F^2^)
_cod_data_source_file ja0460716si20040701_095724.cif
_cod_data_source_block '_oka'
_cod_original_formula_sum 'C27 H52 F3 O4 Ni P S Si '
_cod_database_code 4112962

loop_
_symmetry_equiv_pos_site_id
_symmetry_equiv_pos_as_xyz
1 +X,+Y,+Z
2 1/2-X,1/2+Y,1/2-Z
3 -X,-Y,-Z
4 1/2+X,1/2-Y,1/2+Z

loop_
_atom_site_label
_atom_site_type_symbol
_atom_site_fract_x
_atom_site_fract_y
_atom_site_fract_z
_atom_site_U_iso_or_equiv
_atom_site_adp_type
_atom_site_occupancy
_atom_site_symmetry_multiplicity
_atom_site_calc_flag
_atom_site_refinement_flags
N(I1) Ni -0.01222(7) 0.17950(5) 0.21462(7) 0.0315(3) Uani 1.00 1 d .
S(1) S -0.2271(2) 0.2450(1) 0.2431(2) 0.0545(8) Uani 1.00 1 d .
P(1) P 0.0806(1) 0.2687(1) 0.1566(1) 0.0305(5) Uani 1.00 1 d .
S(I1) Si -0.1099(2) 0.0092(1) 0.2030(2) 0.065(1) Uani 1.00 1 d .
F(1) F -0.2759(7) 0.3093(9) 0.0882(7) 0.206(6) Uani 1.00 1 d .
F(2) F -0.3943(5) 0.2709(5) 0.1683(6) 0.122(3) Uani 1.00 1 d .
F(3) F -0.306(1) 0.1971(9) 0.087(1) 0.293(8) Uani 1.00 1 d .
O(1) O -0.0433(4) 0.0775(3) 0.2559(4) 0.042(2) Uani 1.00 1 d .
O(2) O -0.1352(4) 0.2314(4) 0.1933(5) 0.065(2) Uani 1.00 1 d .
O(3) O -0.2354(6) 0.3137(5) 0.2949(7) 0.110(4) Uani 1.00 1 d .
O(4) O -0.2613(7) 0.1820(6) 0.2965(8) 0.132(4) Uani 1.00 1 d .
C(1) C 0.0566(6) 0.0935(4) 0.2518(6) 0.038(2) Uani 1.00 1 d .
C(2) C 0.1041(6) 0.0837(5) 0.3484(6) 0.043(3) Uani 1.00 1 d .
C(3) C 0.0510(7) 0.1277(6) 0.4268(7) 0.060(3) Uani 1.00 1 d .
C(4) C 0.1036(8) -0.0005(5) 0.3772(8) 0.068(3) Uani 1.00 1 d .
C(5) C 0.2078(7) 0.1097(6) 0.3391(7) 0.062(3) Uani 1.00 1 d .
C(6) C -0.141(1) 0.0419(7) 0.080(1) 0.162(8) Uani 1.00 1 d .
C(7) C -0.213(1) -0.0020(8) 0.286(2) 0.166(8) Uani 1.00 1 d .
C(8) C -0.0369(9) -0.0777(6) 0.1920(8) 0.080(4) Uani 1.00 1 d .
C(9) C -0.307(1) 0.250(1) 0.143(1) 0.121(6) Uani 1.00 1 d .
C(10) C 0.2069(6) 0.2415(4) 0.1253(5) 0.034(2) Uani 1.00 1 d .
C(11) C 0.2152(6) 0.1782(5) 0.0497(6) 0.050(3) Uani 1.00 1 d .
C(12) C 0.3187(7) 0.1478(6) 0.0457(7) 0.066(3) Uani 1.00 1 d .
C(13) C 0.3929(7) 0.2105(7) 0.0270(8) 0.074(4) Uani 1.00 1 d .
C(14) C 0.3808(7) 0.2730(6) 0.0989(7) 0.059(3) Uani 1.00 1 d .
C(15) C 0.2781(6) 0.3042(5) 0.0999(7) 0.050(3) Uani 1.00 1 d .
C(16) C 0.0195(6) 0.3068(4) 0.0499(5) 0.032(2) Uani 1.00 1 d .
C(17) C 0.0688(7) 0.3740(5) -0.0016(7) 0.057(3) Uani 1.00 1 d .
C(18) C -0.0001(7) 0.4056(6) -0.0801(7) 0.065(3) Uani 1.00 1 d .
C(19) C -0.0282(7) 0.3460(6) -0.1515(7) 0.064(3) Uani 1.00 1 d .
C(20) C -0.0733(7) 0.2784(6) -0.0998(7) 0.057(3) Uani 1.00 1 d .
C(21) C -0.0064(7) 0.2468(5) -0.0241(6) 0.049(3) Uani 1.00 1 d .
C(22) C 0.0966(6) 0.3523(4) 0.2351(5) 0.036(2) Uani 1.00 1 d .
C(23) C 0.1594(7) 0.3372(5) 0.3218(6) 0.053(3) Uani 1.00 1 d .
C(24) C 0.1742(9) 0.4093(6) 0.3784(8) 0.075(4) Uani 1.00 1 d .
C(25) C 0.081(1) 0.4464(6) 0.4115(7) 0.078(4) Uani 1.00 1 d .
C(26) C 0.0186(9) 0.4593(6) 0.3290(9) 0.076(4) Uani 1.00 1 d .
C(27) C 0.0011(7) 0.3880(5) 0.2690(7) 0.054(3) Uani 1.00 1 d .
H(1) H 0.0930 0.0687 0.1984 0.045 Uiso 1.00 1 c R
H(2) H -0.0143 0.1106 0.4343 0.067 Uiso 1.00 1 c R
H(3) H 0.0501 0.1808 0.4121 0.067 Uiso 1.00 1 c R
H(4) H 0.0818 0.1215 0.4877 0.067 Uiso 1.00 1 c R
H(5) H 0.0384 -0.0194 0.3792 0.079 Uiso 1.00 1 c R
H(6) H 0.1390 -0.0302 0.3289 0.079 Uiso 1.00 1 c R
H(7) H 0.1316 -0.0079 0.4373 0.079 Uiso 1.00 1 c R
H(8) H 0.2434 0.0796 0.2896 0.070 Uiso 1.00 1 c R
H(9) H 0.2412 0.1045 0.3971 0.070 Uiso 1.00 1 c R
H(10) H 0.2123 0.1614 0.3175 0.070 Uiso 1.00 1 c R
H(11) H -0.1673 0.0897 0.0769 0.170 Uiso 1.00 1 c R
H(12) H -0.1702 0.0062 0.0418 0.170 Uiso 1.00 1 c R
H(13) H -0.0730 0.0501 0.0405 0.170 Uiso 1.00 1 c R
H(14) H -0.1878 -0.0193 0.3519 0.169 Uiso 1.00 1 c R
H(15) H -0.2549 -0.0418 0.2687 0.169 Uiso 1.00 1 c R
H(16) H -0.2463 0.0425 0.2993 0.169 Uiso 1.00 1 c R
H(17) H -0.0719 -0.1182 0.1627 0.091 Uiso 1.00 1 c R
H(18) H -0.0179 -0.0954 0.2551 0.091 Uiso 1.00 1 c R
H(19) H 0.0213 -0.0695 0.1543 0.091 Uiso 1.00 1 c R
H(20) H 0.2323 0.2186 0.1842 0.041 Uiso 1.00 1 c R
H(21) H 0.1682 0.1387 0.0663 0.060 Uiso 1.00 1 c R
H(22) H 0.1988 0.1979 -0.0115 0.060 Uiso 1.00 1 c R
H(23) H 0.3238 0.1072 0.0002 0.083 Uiso 1.00 1 c R
H(24) H 0.3309 0.1239 0.1098 0.083 Uiso 1.00 1 c R
H(25) H 0.3846 0.2299 -0.0375 0.084 Uiso 1.00 1 c R
H(26) H 0.4581 0.1903 0.0285 0.084 Uiso 1.00 1 c R
H(27) H 0.3935 0.2540 0.1626 0.066 Uiso 1.00 1 c R
H(28) H 0.4252 0.3134 0.0855 0.066 Uiso 1.00 1 c R
H(29) H 0.2638 0.3244 0.0381 0.062 Uiso 1.00 1 c R
H(30) H 0.2712 0.3449 0.1466 0.062 Uiso 1.00 1 c R
H(31) H -0.0422 0.3263 0.0739 0.039 Uiso 1.00 1 c R
H(32) H 0.1287 0.3580 -0.0329 0.068 Uiso 1.00 1 c R
H(33) H 0.0851 0.4133 0.0437 0.068 Uiso 1.00 1 c R
H(34) H -0.0565 0.4254 -0.0470 0.078 Uiso 1.00 1 c R
H(35) H 0.0315 0.4479 -0.1126 0.078 Uiso 1.00 1 c R
H(36) H -0.0718 0.3673 -0.1961 0.079 Uiso 1.00 1 c R
H(37) H 0.0289 0.3299 -0.1868 0.079 Uiso 1.00 1 c R
H(38) H -0.1328 0.2946 -0.0667 0.069 Uiso 1.00 1 c R
H(39) H -0.0895 0.2401 -0.1444 0.069 Uiso 1.00 1 c R
H(40) H -0.0371 0.2040 0.0087 0.061 Uiso 1.00 1 c R
H(41) H 0.0512 0.2282 -0.0554 0.061 Uiso 1.00 1 c R
H(42) H 0.1304 0.3895 0.1971 0.042 Uiso 1.00 1 c R
H(43) H 0.1305 0.2993 0.3631 0.066 Uiso 1.00 1 c R
H(44) H 0.2220 0.3158 0.2994 0.066 Uiso 1.00 1 c R
H(45) H 0.2144 0.3991 0.4324 0.088 Uiso 1.00 1 c R
H(46) H 0.2115 0.4441 0.3362 0.088 Uiso 1.00 1 c R
H(47) H 0.0945 0.4935 0.4418 0.089 Uiso 1.00 1 c R
H(48) H 0.0485 0.4139 0.4553 0.089 Uiso 1.00 1 c R
H(49) H 0.0508 0.4966 0.2864 0.094 Uiso 1.00 1 c R
H(50) H -0.0404 0.4805 0.3507 0.094 Uiso 1.00 1 c R
H(51) H -0.0368 0.3526 0.3059 0.067 Uiso 1.00 1 c R
H(52) H -0.0366 0.4009 0.2121 0.067 Uiso 1.00 1 c R

loop_
_atom_site_aniso_label
_atom_site_aniso_U_11
_atom_site_aniso_U_22
_atom_site_aniso_U_33
_atom_site_aniso_U_12
_atom_site_aniso_U_13
_atom_site_aniso_U_23
N(I1) 0.0293(5) 0.0281(5) 0.0374(5) -0.0002(5) -0.0040(4) 0.0007(5)
S(1) 0.037(1) 0.058(2) 0.068(2) 0.010(1) -0.004(1) 0.001(1)
P(1) 0.035(1) 0.027(1) 0.030(1) 0.0023(8) -0.0020(8) -0.0009(9)
S(I1) 0.066(2) 0.039(1) 0.092(2) -0.011(1) -0.024(2) -0.008(2)
F(1) 0.121(8) 0.39(2) 0.105(7) 0.09(1) 0.003(6) 0.11(1)
F(2) 0.047(4) 0.174(8) 0.147(7) 0.034(5) -0.023(4) -0.007(6)
F(3) 0.20(1) 0.35(2) 0.34(2) 0.16(1) -0.18(1) -0.30(2)
O(1) 0.039(3) 0.029(3) 0.057(4) -0.005(2) -0.007(3) -0.001(3)
O(2) 0.031(3) 0.087(5) 0.078(5) 0.018(3) 0.005(3) 0.024(4)
O(3) 0.103(7) 0.104(7) 0.124(7) 0.034(5) -0.019(6) -0.053(6)
O(4) 0.086(6) 0.128(8) 0.18(1) 0.012(6) 0.045(7) 0.085(8)
C(1) 0.034(4) 0.033(4) 0.046(5) -0.000(4) 0.001(4) -0.001(4)
C(2) 0.041(5) 0.038(5) 0.051(5) -0.002(4) -0.011(4) 0.005(4)
C(3) 0.071(7) 0.066(6) 0.044(5) -0.006(5) -0.009(5) -0.004(5)
C(4) 0.087(8) 0.045(6) 0.073(7) -0.001(5) -0.014(6) 0.020(5)
C(5) 0.048(6) 0.067(7) 0.072(7) -0.007(5) -0.020(5) 0.026(6)
C(6) 0.30(2) 0.054(8) 0.14(1) 0.02(1) -0.15(2) -0.019(9)
C(7) 0.10(1) 0.08(1) 0.32(3) -0.050(9) 0.08(1) -0.05(1)
C(8) 0.10(1) 0.042(6) 0.096(9) -0.007(6) -0.005(7) -0.017(6)
C(9) 0.064(9) 0.24(2) 0.063(9) 0.06(1) -0.014(7) -0.01(1)
C(10) 0.036(4) 0.034(4) 0.032(4) 0.004(3) -0.004(3) -0.005(4)
C(11) 0.050(5) 0.050(5) 0.049(5) 0.007(4) 0.006(4) -0.005(5)
C(12) 0.059(7) 0.069(7) 0.070(7) 0.030(6) 0.002(5) -0.018(6)
C(13) 0.042(6) 0.105(9) 0.074(7) 0.016(6) 0.004(5) -0.002(7)
C(14) 0.042(6) 0.077(7) 0.057(6) -0.002(5) 0.002(5) 0.001(6)
C(15) 0.042(5) 0.050(6) 0.056(6) -0.007(4) 0.001(4) 0.010(5)
C(16) 0.042(5) 0.024(4) 0.030(4) 0.002(3) 0.004(3) 0.008(3)
C(17) 0.071(7) 0.044(5) 0.058(6) -0.005(5) -0.012(5) 0.010(5)
C(18) 0.073(7) 0.064(6) 0.059(6) 0.004(5) -0.014(5) 0.032(6)
C(19) 0.060(7) 0.085(8) 0.046(6) 0.015(6) -0.011(5) 0.009(6)
C(20) 0.061(6) 0.066(7) 0.046(5) 0.006(5) -0.022(5) -0.006(5)
C(21) 0.064(6) 0.042(5) 0.043(5) 0.011(4) -0.018(4) -0.013(4)
C(22) 0.048(5) 0.026(4) 0.032(4) -0.006(3) -0.000(4) -0.003(3)
C(23) 0.079(7) 0.038(5) 0.041(5) -0.008(4) -0.024(5) -0.008(4)
C(24) 0.103(9) 0.064(7) 0.060(7) -0.030(7) -0.026(6) -0.017(6)
C(25) 0.14(1) 0.052(6) 0.044(6) -0.038(7) 0.012(7) -0.026(5)
C(26) 0.093(9) 0.056(6) 0.077(8) -0.007(6) 0.015(7) -0.039(6)
C(27) 0.065(7) 0.047(5) 0.050(6) 0.003(5) 0.007(5) -0.018(5)

loop_
_atom_type_symbol
_atom_type_description
_atom_type_scat_dispersion_real
_atom_type_scat_dispersion_imag
_atom_type_scat_source
Ni Ni 0.339 1.112
;
International Tables for Crystallography
(1992, Vol. C, Tables 4.2.6.8 and 6.1.1.4)
;
P P 0.102 0.094
;
International Tables for Crystallography
(1992, Vol. C, Tables 4.2.6.8 and 6.1.1.4)
;
C C 0.003 0.002
;
International Tables for Crystallography
(1992, Vol. C, Tables 4.2.6.8 and 6.1.1.4)
;
H H 0.000 0.000
;
International Tables for Crystallography
(1992, Vol. C, Table 6.1.1.4)
;
O O 0.011 0.006
;
International Tables for Crystallography
(1992, Vol. C, Tables 4.2.6.8 and 6.1.1.4)
;
S S 0.125 0.123
;
International Tables for Crystallography
(1992, Vol. C, Tables 4.2.6.8 and 6.1.1.4)
;
Si Si 0.082 0.070
;
International Tables for Crystallography
(1992, Vol. C, Tables 4.2.6.8 and 6.1.1.4)
;
F F 0.017 0.010
;
International Tables for Crystallography
(1992, Vol. C, Tables 4.2.6.8 and 6.1.1.4)
;

loop_
_geom_angle_atom_site_label_1
_geom_angle_atom_site_label_2
_geom_angle_atom_site_label_3
_geom_angle
O(1) N(I1) P(1) 155.3(2)
O(2) N(I1) P(1) 96.5(2)
C(1) N(I1) P(1) 112.9(2)
N(I1) P(1) C(10) 116.4(3)
N(I1) P(1) C(16) 106.3(2)
N(I1) P(1) C(22) 116.0(3)
N(I1) O(1) S(I1) 130.8(3)
O(2) N(I1) O(1) 106.9(3)
N(I1) O(1) C(1) 65.9(4)
C(1) N(I1) O(1) 43.5(3)
N(I1) O(2) S(1) 139.4(5)
C(1) N(I1) O(2) 150.4(3)
N(I1) C(1) O(1) 70.5(4)
N(I1) C(1) C(2) 124.8(6)
O(3) S(1) O(2) 116.3(5)
O(4) S(1) O(2) 113.4(5)
C(9) S(1) O(2) 101.1(5)
O(4) S(1) O(3) 112.8(6)
C(9) S(1) O(3) 108.1(8)
C(9) S(1) O(4) 103.5(8)
S(1) C(9) F(1) 105(1)
S(1) C(9) F(2) 112(1)
S(1) C(9) F(3) 117(1)
C(16) P(1) C(10) 110.9(3)
C(22) P(1) C(10) 102.5(4)
P(1) C(10) C(11) 113.7(5)
P(1) C(10) C(15) 118.0(6)
P(1) C(16) C(21) 113.9(5)
C(22) P(1) C(16) 104.1(3)
P(1) C(16) C(17) 116.4(6)
P(1) C(22) C(23) 113.8(5)
P(1) C(22) C(27) 113.2(6)
S(I1) O(1) C(1) 131.9(5)
C(6) S(I1) O(1) 108.4(5)
C(7) S(I1) O(1) 103.4(6)
C(8) S(I1) O(1) 108.9(4)
C(7) S(I1) C(6) 114.6(9)
C(8) S(I1) C(6) 108.7(6)
C(8) S(I1) C(7) 112.5(6)
F(1) C(9) F(2) 101(1)
F(1) C(9) F(3) 104(1)
F(2) C(9) F(3) 113(1)
O(1) C(1) C(2) 113.0(7)
C(1) C(2) C(3) 111.2(7)
C(1) C(2) C(4) 109.8(7)
C(1) C(2) C(5) 109.0(7)
C(4) C(2) C(3) 108.1(8)
C(5) C(2) C(3) 110.4(8)
C(5) C(2) C(4) 108.2(8)
C(15) C(10) C(11) 109.6(7)
C(10) C(11) C(12) 109.5(7)
C(10) C(15) C(14) 109.9(7)
C(11) C(12) C(13) 112.2(8)
C(12) C(13) C(14) 111.1(8)
C(13) C(14) C(15) 111.1(8)
C(21) C(16) C(17) 109.6(7)
C(16) C(17) C(18) 109.0(8)
C(16) C(21) C(20) 111.5(7)
C(17) C(18) C(19) 112.3(8)
C(18) C(19) C(20) 110.5(8)
C(19) C(20) C(21) 111.2(8)
C(27) C(22) C(23) 109.8(7)
C(22) C(23) C(24) 110.4(7)
C(22) C(27) C(26) 111.0(8)
C(23) C(24) C(25) 113(1)
C(24) C(25) C(26) 110.3(9)
C(25) C(26) C(27) 113.6(9)
N(I1) C(1) H(1) 113.9192
P(1) C(10) H(20) 105.6165
P(1) C(16) H(31) 105.8129
P(1) C(22) H(42) 106.7375
S(I1) C(6) H(11) 115.1768
S(I1) C(6) H(13) 106.7031
S(I1) C(6) H(12) 115.2172
S(I1) C(7) H(14) 107.9024
S(I1) C(7) H(15) 113.5019
S(I1) C(7) H(16) 114.3395
S(I1) C(8) H(17) 111.8919
S(I1) C(8) H(18) 110.8017
S(I1) C(8) H(19) 111.8037
O(1) C(1) H(1) 114.9687
H(1) C(1) C(2) 112.7607
C(2) C(3) H(2) 110.9137
C(2) C(3) H(3) 110.9910
C(2) C(3) H(4) 110.6855
C(2) C(4) H(5) 109.8275
C(2) C(4) H(6) 110.1060
C(2) C(4) H(7) 111.4825
C(2) C(5) H(10) 111.6259
C(2) C(5) H(8) 110.5069
C(2) C(5) H(9) 112.6791
H(3) C(3) H(2) 108.2513
H(4) C(3) H(2) 108.0851
H(4) C(3) H(3) 107.7942
H(6) C(4) H(5) 106.7927
H(7) C(4) H(5) 109.6641
H(7) C(4) H(6) 108.8497
H(10) C(5) H(8) 105.4757
H(9) C(5) H(8) 107.0031
H(10) C(5) H(9) 109.2000
H(13) C(6) H(11) 101.5170
H(12) C(6) H(11) 114.4280
H(13) C(6) H(12) 101.3408
H(15) C(7) H(14) 103.1690
H(16) C(7) H(14) 104.3733
H(16) C(7) H(15) 112.3663
H(18) C(8) H(17) 107.0503
H(19) C(8) H(17) 108.0329
H(19) C(8) H(18) 107.0102
H(20) C(10) C(11) 104.1122
C(10) C(11) H(21) 108.7817
C(10) C(11) H(22) 109.0679
H(20) C(10) C(15) 104.2588
C(10) C(15) H(29) 109.3600
C(10) C(15) H(30) 109.5443
H(21) C(11) C(12) 112.0656
H(22) C(11) C(12) 110.0740
C(11) C(12) H(24) 107.1880
C(11) C(12) H(23) 109.8073
H(22) C(11) H(21) 107.2896
H(24) C(12) C(13) 109.0909
H(23) C(12) C(13) 113.2403
C(12) C(13) H(25) 108.4753
C(12) C(13) H(26) 110.6127
H(24) C(12) H(23) 104.8597
H(25) C(13) C(14) 109.9335
C(13) C(14) H(27) 109.4495
C(13) C(14) H(28) 111.2235
H(26) C(13) C(14) 110.1572
H(26) C(13) H(25) 106.4631
C(14) C(15) H(29) 110.0835
C(14) C(15) H(30) 110.3469
H(27) C(14) C(15) 108.0520
H(28) C(14) C(15) 109.0739
H(28) C(14) H(27) 107.8239
H(30) C(15) H(29) 107.5807
H(31) C(16) C(17) 105.2094
C(16) C(17) H(32) 110.3634
C(16) C(17) H(33) 111.1826
H(31) C(16) C(21) 104.7648
C(16) C(21) H(40) 109.5553
C(16) C(21) H(41) 109.4858
H(32) C(17) C(18) 108.9541
H(33) C(17) C(18) 110.5672
C(17) C(18) H(34) 107.5200
C(17) C(18) H(35) 108.6652
H(33) C(17) H(32) 106.7135
H(34) C(18) C(19) 110.3096
H(35) C(18) C(19) 110.8266
C(18) C(19) H(37) 108.5055
C(18) C(19) H(36) 109.2376
H(35) C(18) H(34) 106.9920
C(19) C(20) H(38) 108.8772
H(37) C(19) C(20) 109.3204
C(19) C(20) H(39) 110.8616
H(36) C(19) C(20) 110.8426
H(37) C(19) H(36) 108.3264
C(20) C(21) H(40) 109.8591
C(20) C(21) H(41) 109.2119
H(38) C(20) C(21) 107.7784
H(39) C(20) C(21) 110.2219
H(39) C(20) H(38) 107.7327
H(41) C(21) H(40) 107.1467
C(22) C(23) H(43) 110.6349
H(42) C(22) C(23) 105.7689
C(22) C(23) H(44) 109.4830
C(22) C(27) H(51) 110.6344
H(42) C(22) C(27) 107.0266
C(22) C(27) H(52) 108.9087
H(43) C(23) C(24) 109.7590
H(44) C(23) C(24) 110.8508
C(23) C(24) H(45) 109.5484
C(23) C(24) H(46) 107.0822
H(44) C(23) H(43) 105.5865
H(45) C(24) C(25) 110.7139
H(46) C(24) C(25) 109.9261
C(24) C(25) H(48) 108.8136
C(24) C(25) H(47) 109.8298
H(46) C(24) H(45) 105.7756
H(48) C(25) C(26) 108.2149
C(25) C(26) H(49) 107.6542
C(25) C(26) H(50) 109.7371
H(47) C(25) C(26) 109.4373
H(48) C(25) H(47) 110.1809
C(26) C(27) H(51) 109.8520
C(26) C(27) H(52) 109.9123
H(49) C(26) C(27) 107.4334
H(50) C(26) C(27) 110.5901
H(50) C(26) H(49) 107.5906
H(52) C(27) H(51) 106.4547

loop_
_geom_bond_atom_site_label_1
_geom_bond_atom_site_label_2
_geom_bond_distance
N(I1) P(1) 2.171(2)
N(I1) O(1) 1.933(5)
N(I1) O(2) 1.962(6)
N(I1) C(1) 1.872(8)
S(1) O(2) 1.450(6)
S(1) O(3) 1.412(9)
S(1) O(4) 1.41(1)
S(1) C(9) 1.80(1)
P(1) C(10) 1.852(8)
P(1) C(16) 1.849(8)
P(1) C(22) 1.849(8)
S(I1) O(1) 1.696(6)
S(I1) C(6) 1.86(2)
S(I1) C(7) 1.82(2)
S(I1) C(8) 1.84(1)
F(1) C(9) 1.36(2)
F(2) C(9) 1.30(2)
F(3) C(9) 1.20(3)
O(1) C(1) 1.411(9)
C(1) C(2) 1.51(1)
C(2) C(3) 1.51(1)
C(2) C(4) 1.54(1)
C(2) C(5) 1.51(1)
C(10) C(11) 1.53(1)
C(10) C(15) 1.52(1)
C(11) C(12) 1.53(1)
C(12) C(13) 1.53(2)
C(13) C(14) 1.49(2)
C(14) C(15) 1.52(1)
C(16) C(17) 1.53(1)
C(16) C(21) 1.52(1)
C(17) C(18) 1.57(1)
C(18) C(17) 1.57(1)
C(18) C(19) 1.50(1)
C(19) C(18) 1.50(1)
C(19) C(20) 1.52(1)
C(20) C(21) 1.52(1)
C(22) C(23) 1.52(1)
C(22) C(27) 1.53(1)
C(23) C(24) 1.51(1)
C(24) C(25) 1.50(2)
C(25) C(26) 1.47(2)
C(26) C(27) 1.53(1)
C(27) C(22) 1.53(1)
C(27) C(26) 1.53(1)
C(1) H(1) 0.9859
C(3) H(2) 0.9555
C(3) H(3) 0.9590
C(3) H(4) 0.9610
C(4) H(5) 0.9615
C(4) H(6) 0.9710
C(4) H(7) 0.9362
C(5) H(8) 0.9878
C(5) H(9) 0.9418
C(5) H(10) 0.9614
C(6) H(11) 0.9213
C(6) H(12) 0.9240
C(6) H(13) 1.0777
C(7) H(14) 1.0366
C(7) H(15) 0.9420
C(7) H(16) 0.9252
C(8) H(17) 0.9583
C(8) H(18) 0.9709
C(8) H(19) 0.9588
C(10) H(20) 0.9844
C(11) H(21) 0.9772
C(11) H(22) 0.9489
C(12) H(23) 0.9561
C(12) H(24) 1.0007
C(13) H(25) 0.9661
C(13) H(26) 0.9704
C(14) H(27) 0.9642
C(14) H(28) 0.9554
C(15) H(29) 0.9521
C(15) H(30) 0.9704
C(16) H(31) 0.9709
C(17) H(32) 0.9672
C(17) H(33) 0.9662
C(18) H(34) 0.9605
C(18) H(35) 0.9693
C(19) H(36) 0.9531
C(19) H(37) 0.9604
C(20) H(38) 0.9741
C(20) H(39) 0.9464
C(21) H(40) 0.9724
C(21) H(41) 0.9555
C(22) H(42) 0.9565
C(23) H(43) 0.9600
C(23) H(44) 0.9876
C(24) H(45) 0.9615
C(24) H(46) 0.9836
C(25) H(47) 0.9505
C(25) H(48) 0.9410
C(26) H(49) 0.9820
C(26) H(50) 0.9402
C(27) H(51) 0.9540
C(27) H(52) 0.9825
H(34) C(18) 0.9605
H(35) C(18) 0.9693
H(51) C(27) 0.9540
H(52) C(27) 0.9825

loop_
_geom_contact_atom_site_label_1
_geom_contact_atom_site_label_2
_geom_contact_distance
_geom_contact_site_symmetry_2
N(I1) S(1) 3.205(2) .
N(I1) S(I1) 3.301(3) .
N(I1) C(2) 3.006(9) .
N(I1) C(3) 3.22(1) .
N(I1) C(6) 3.57(2) .
N(I1) C(10) 3.423(8) .
N(I1) C(16) 3.223(7) .
N(I1) C(21) 3.510(8) .
N(I1) C(22) 3.414(7) .
S(1) F(1) 2.53(1) .
S(1) F(2) 2.602(7) .
S(1) F(3) 2.59(2) .
P(1) O(2) 3.087(6) .
P(1) C(1) 3.373(8) .
P(1) C(11) 2.839(9) .
P(1) C(15) 2.892(9) .
P(1) C(17) 2.88(1) .
P(1) C(21) 2.832(9) .
P(1) C(23) 2.832(9) .
P(1) C(27) 2.823(9) .
S(I1) C(1) 2.840(8) .
F(1) F(2) 2.07(1) .
F(1) F(3) 2.02(2) .
F(1) O(2) 2.82(1) .
F(1) O(3) 2.93(1) .
F(1) C(3) 3.50(1) 45404
F(2) F(3) 2.09(2) .
F(2) O(3) 2.95(1) .
F(2) O(4) 3.03(1) .
F(2) C(8) 3.42(1) 45502
F(2) C(14) 3.28(1) 45501
F(3) O(2) 2.88(2) .
F(3) O(4) 2.99(2) .
F(3) C(6) 3.57(2) .
F(3) C(24) 3.46(2) 45404
O(1) O(2) 3.130(8) .
O(1) O(4) 3.57(1) .
O(1) C(2) 2.44(1) .
O(1) C(3) 2.87(1) .
O(1) C(4) 3.01(1) .
O(1) C(6) 2.89(2) .
O(1) C(7) 2.76(2) .
O(1) C(8) 2.88(1) .
O(2) O(3) 2.43(1) .
O(2) O(4) 2.39(1) .
O(2) C(9) 2.52(2) .
O(2) C(16) 3.17(1) .
O(2) C(21) 3.47(1) .
O(2) C(27) 3.52(1) .
O(3) O(4) 2.35(1) .
O(3) C(7) 3.52(2) 45502
O(3) C(9) 2.61(2) .
O(3) C(11) 3.58(1) 45504
O(3) C(27) 3.54(1) .
O(4) C(7) 3.32(2) .
O(4) C(9) 2.54(2) .
C(1) C(3) 2.50(1) .
C(1) C(4) 2.50(1) .
C(1) C(5) 2.46(1) .
C(1) C(8) 3.40(1) .
C(3) F(1) 3.50(1) 55504
C(3) C(4) 2.47(1) .
C(3) C(5) 2.48(1) .
C(4) C(5) 2.47(1) .
C(4) C(8) 3.53(2) .
C(6) C(7) 3.10(3) .
C(6) C(8) 3.01(2) .
C(7) O(3) 3.52(2) 44502
C(7) C(8) 3.04(2) .
C(8) F(2) 3.42(1) 44502
C(10) C(12) 2.50(1) .
C(10) C(13) 2.93(1) .
C(10) C(14) 2.49(1) .
C(10) C(16) 3.05(1) .
C(10) C(17) 3.52(1) .
C(10) C(22) 2.89(1) .
C(10) C(23) 3.25(1) .
C(11) O(3) 3.58(1) 55404
C(11) C(13) 2.54(1) .
C(11) C(14) 2.93(1) .
C(11) C(15) 2.49(1) .
C(11) C(16) 3.53(1) .
C(11) C(21) 3.48(1) .
C(12) C(14) 2.49(1) .
C(12) C(15) 2.91(1) .
C(13) C(15) 2.49(1) .
C(14) F(2) 3.28(1) 65501
C(15) C(17) 3.48(1) .
C(15) C(22) 3.21(1) .
C(15) C(23) 3.49(1) .
C(16) C(18) 2.52(1) .
C(16) C(19) 2.96(1) .
C(16) C(20) 2.52(1) .
C(16) C(22) 2.92(1) .
C(16) C(27) 3.36(1) .
C(17) C(19) 2.55(1) .
C(17) C(20) 2.95(1) .
C(17) C(21) 2.50(1) .
C(17) C(22) 3.33(1) .
C(18) C(16) 2.52(1) .
C(18) C(20) 2.48(1) .
C(18) C(21) 2.91(1) .
C(19) C(21) 2.51(1) .
C(20) C(18) 2.48(1) .
C(21) C(18) 2.91(1) .
C(22) C(24) 2.49(1) .
C(22) C(25) 2.96(1) .
C(22) C(26) 2.52(1) .
C(23) C(25) 2.52(1) .
C(23) C(26) 2.91(1) .
C(23) C(27) 2.50(1) .
C(24) F(3) 3.46(2) 55504
C(24) C(26) 2.44(2) .
C(24) C(27) 2.89(2) .
C(25) C(27) 2.51(1) .
C(27) P(1) 2.823(9) .
C(27) O(2) 3.52(1) .
C(27) O(3) 3.54(1) .
C(27) C(16) 3.36(1) .
C(27) C(23) 2.50(1) .
C(27) C(24) 2.89(2) .
C(27) C(25) 2.51(1) .
N(I1) H(1) 2.4437 .
N(I1) H(2) 3.2748 .
N(I1) H(3) 2.8888 .
N(I1) H(10) 3.4686 .
N(I1) H(11) 3.3129 .
N(I1) H(13) 3.4410 .
N(I1) H(20) 3.4688 .
N(I1) H(21) 3.2703 .
N(I1) H(31) 3.2740 .
N(I1) H(40) 2.9132 .
N(I1) H(43) 3.5792 .
N(I1) H(51) 3.3189 .
S(1) H(25) 3.4741 45504
S(1) H(51) 3.3797 .
P(1) H(1) 3.5786 .
P(1) H(10) 3.4766 .
P(1) H(20) 2.3196 .
P(1) H(21) 2.8651 .
P(1) H(22) 3.0724 .
P(1) H(29) 3.1398 .
P(1) H(30) 2.9615 .
P(1) H(31) 2.3108 .
P(1) H(32) 3.1157 .
P(1) H(33) 2.9915 .
P(1) H(40) 2.8863 .
P(1) H(41) 3.0578 .
P(1) H(42) 2.3132 .
P(1) H(43) 3.0081 .
P(1) H(44) 2.9392 .
P(1) H(51) 2.9869 .
P(1) H(52) 2.9318 .
S(I1) H(1) 2.9977 .
S(I1) H(5) 3.2695 .
S(I1) H(11) 2.4020 .
S(I1) H(12) 2.4043 .
S(I1) H(13) 2.4033 .
S(I1) H(14) 2.3550 .
S(I1) H(15) 2.3593 .
S(I1) H(16) 2.3571 .
S(I1) H(17) 2.3693 .
S(I1) H(18) 2.3647 .
S(I1) H(19) 2.3686 .
F(1) H(3) 3.4778 45404
F(1) H(4) 2.7293 45404
F(1) H(9) 3.0547 45404
F(1) H(14) 3.1711 45502
F(1) H(15) 3.3238 45502
F(1) H(31) 3.2496 .
F(1) H(38) 2.8915 .
F(2) H(4) 3.1628 45404
F(2) H(17) 3.0767 45502
F(2) H(18) 2.8457 45502
F(2) H(26) 3.1865 45501
F(2) H(27) 2.9553 45501
F(2) H(28) 2.8765 45501
F(2) H(37) 2.8641 45504
F(3) H(11) 2.7025 .
F(3) H(26) 3.3848 45501
F(3) H(43) 3.2471 45404
F(3) H(45) 2.7434 45404
F(3) H(48) 3.3775 45404
O(1) H(1) 2.0342 .
O(1) H(2) 2.5806 .
O(1) H(3) 3.1337 .
O(1) H(5) 2.6870 .
O(1) H(6) 3.3380 .
O(1) H(11) 3.0594 .
O(1) H(13) 3.0591 .
O(1) H(14) 2.9216 .
O(1) H(16) 2.9235 .
O(1) H(18) 3.0700 .
O(1) H(19) 3.0715 .
O(2) H(11) 3.0143 .
O(2) H(31) 2.6607 .
O(2) H(40) 2.9025 .
O(2) H(51) 2.9952 .
O(2) H(52) 3.2993 .
O(3) H(15) 2.7009 45502
O(3) H(17) 2.9687 45502
O(3) H(22) 2.8145 45504
O(3) H(23) 3.2893 45504
O(3) H(25) 2.9908 45504
O(3) H(51) 2.8422 .
O(3) H(52) 3.3281 .
O(4) H(16) 2.4702 .
O(4) H(22) 3.4311 45504
O(4) H(25) 3.4680 45504
O(4) H(29) 3.3737 45504
O(4) H(32) 2.8628 45504
O(4) H(37) 2.9145 45504
C(1) H(2) 2.7024 .
C(1) H(3) 2.7007 .
C(1) H(4) 3.3300 .
C(1) H(5) 2.6663 .
C(1) H(6) 2.6953 .
C(1) H(7) 3.3181 .
C(1) H(8) 2.6627 .
C(1) H(9) 3.3000 .
C(1) H(10) 2.6487 .
C(1) H(13) 3.5566 .
C(1) H(18) 3.4871 .
C(1) H(19) 3.2189 .
C(1) H(20) 3.3971 .
C(1) H(21) 3.0667 .
C(2) H(1) 2.1029 .
C(2) H(2) 2.0549 .
C(2) H(3) 2.0584 .
C(2) H(4) 2.0563 .
C(2) H(5) 2.0723 .
C(2) H(6) 2.0824 .
C(2) H(7) 2.0732 .
C(2) H(8) 2.0732 .
C(2) H(9) 2.0642 .
C(2) H(10) 2.0668 .
C(3) H(1) 3.3650 .
C(3) H(5) 2.6838 .
C(3) H(5) 3.4946 55603
C(3) H(6) 3.3153 .
C(3) H(7) 2.6454 .
C(3) H(8) 3.3386 .
C(3) H(9) 2.6853 .
C(3) H(10) 2.7296 .
C(3) H(25) 3.4347 45504
C(3) H(28) 2.9543 45504
C(3) H(43) 3.3313 .
C(4) H(1) 2.7681 .
C(4) H(2) 2.6578 .
C(4) H(2) 3.4542 55603
C(4) H(3) 3.3160 .
C(4) H(4) 2.6537 .
C(4) H(8) 2.6615 .
C(4) H(9) 2.6766 .
C(4) H(10) 3.3227 .
C(4) H(18) 2.9395 .
C(4) H(19) 3.5336 .
C(4) H(28) 3.3449 54502
C(4) H(30) 3.2417 54502
C(5) H(1) 2.6481 .
C(5) H(2) 3.3123 .
C(5) H(3) 2.6912 .
C(5) H(4) 2.6684 .
C(5) H(5) 3.3047 .
C(5) H(6) 2.6508 .
C(5) H(7) 2.6813 .
C(5) H(20) 2.8919 .
C(5) H(24) 3.5708 .
C(5) H(36) 3.1018 55504
C(5) H(38) 3.0936 55504
C(5) H(43) 3.5235 .
C(6) H(15) 3.3619 .
C(6) H(16) 3.3379 .
C(6) H(17) 3.2019 .
C(6) H(19) 3.1739 .
C(6) H(40) 3.3335 .
C(6) H(45) 3.0814 45404
C(7) H(11) 3.3588 .
C(7) H(12) 3.4169 .
C(7) H(17) 3.2780 .
C(7) H(18) 3.1850 .
C(8) H(1) 3.1504 .
C(8) H(5) 3.0015 .
C(8) H(6) 3.2370 .
C(8) H(12) 3.1817 .
C(8) H(13) 3.1276 .
C(8) H(13) 3.5560 55503
C(8) H(14) 3.1738 .
C(8) H(15) 3.2339 .
C(8) H(39) 3.4116 55503
C(8) H(41) 3.2688 55503
C(9) H(4) 3.5083 45404
C(9) H(11) 3.5273 .
C(9) H(37) 3.5197 45504
C(10) H(1) 3.5649 .
C(10) H(10) 3.0158 .
C(10) H(21) 2.0657 .
C(10) H(22) 2.0491 .
C(10) H(23) 3.3291 .
C(10) H(24) 2.6976 .
C(10) H(25) 3.2975 .
C(10) H(27) 2.6574 .
C(10) H(28) 3.3093 .
C(10) H(29) 2.0396 .
C(10) H(30) 2.0550 .
C(10) H(32) 3.2105 .
C(10) H(41) 3.3530 .
C(10) H(42) 2.9765 .
C(10) H(43) 3.5784 .
C(10) H(44) 2.7560 .
C(11) H(1) 3.2615 .
C(11) H(12) 3.5519 55503
C(11) H(20) 2.0132 .
C(11) H(23) 2.0597 .
C(11) H(24) 2.0599 .
C(11) H(25) 2.7623 .
C(11) H(26) 3.3724 .
C(11) H(27) 3.2443 .
C(11) H(29) 2.6680 .
C(11) H(30) 3.3325 .
C(11) H(32) 3.5870 .
C(11) H(40) 3.5827 .
C(11) H(41) 2.8685 .
C(12) H(20) 2.5570 .
C(12) H(21) 2.1011 .
C(12) H(22) 2.0576 .
C(12) H(25) 2.0479 .
C(12) H(26) 2.0762 .
C(12) H(27) 2.6992 .
C(12) H(28) 3.3235 .
C(12) H(29) 3.2077 .
C(12) H(47) 2.9825 54502
C(12) H(48) 3.5571 55404
C(13) H(3) 3.2790 55404
C(13) H(20) 3.0712 .
C(13) H(21) 3.3881 .
C(13) H(22) 2.7622 .
C(13) H(23) 2.0956 .
C(13) H(24) 2.0800 .
C(13) H(27) 2.0281 .
C(13) H(28) 2.0422 .
C(13) H(29) 2.6907 .
C(13) H(30) 3.3248 .
C(13) H(48) 3.2125 55404
C(13) H(51) 3.3762 55404
C(14) H(2) 3.3664 55404
C(14) H(3) 3.5366 55404
C(14) H(20) 2.5316 .
C(14) H(22) 3.2629 .
C(14) H(23) 3.3324 .
C(14) H(24) 2.7221 .
C(14) H(25) 2.0351 .
C(14) H(26) 2.0409 .
C(14) H(29) 2.0560 .
C(14) H(30) 2.0724 .
C(14) H(39) 3.5960 55504
C(14) H(44) 3.5738 .
C(15) H(6) 3.2992 55502
C(15) H(7) 3.5748 55502
C(15) H(20) 2.0002 .
C(15) H(21) 3.3298 .
C(15) H(22) 2.6804 .
C(15) H(24) 3.2659 .
C(15) H(25) 2.7126 .
C(15) H(26) 3.3294 .
C(15) H(27) 2.0408 .
C(15) H(28) 2.0467 .
C(15) H(32) 2.9594 .
C(15) H(33) 3.4003 .
C(15) H(42) 2.8462 .
C(15) H(44) 2.8554 .
C(16) H(22) 3.2335 .
C(16) H(29) 3.3951 .
C(16) H(32) 2.0777 .
C(16) H(33) 2.0865 .
C(16) H(34) 2.7125 .
C(16) H(35) 3.3550 .
C(16) H(37) 3.3000 .
C(16) H(38) 2.6977 .
C(16) H(39) 3.3337 .
C(16) H(40) 2.0632 .
C(16) H(41) 2.0503 .
C(16) H(42) 2.9672 .
C(16) H(52) 2.8824 .
C(17) H(22) 3.5896 .
C(17) H(29) 2.9042 .
C(17) H(30) 3.5550 .
C(17) H(31) 2.0182 .
C(17) H(34) 2.0702 .
C(17) H(35) 2.0901 .
C(17) H(36) 3.3663 .
C(17) H(37) 2.7485 .
C(17) H(38) 3.2699 .
C(17) H(40) 3.3394 .
C(17) H(41) 2.6891 .
C(17) H(42) 2.9147 .
C(17) H(52) 3.2984 .
C(18) H(31) 2.6024 .
C(18) H(32) 2.0921 .
C(18) H(33) 2.1105 .
C(18) H(33) 3.4364 56503
C(18) H(34) 3.5589 56503
C(18) H(36) 2.0263 .
C(18) H(37) 2.0229 .
C(18) H(38) 2.6877 .
C(18) H(39) 3.3032 .
C(18) H(41) 3.2286 .
C(18) H(49) 3.4253 56503
C(19) H(8) 3.5389 45404
C(19) H(9) 3.3597 45404
C(19) H(27) 3.3254 45404
C(19) H(31) 3.1395 .
C(19) H(32) 2.7662 .
C(19) H(33) 3.3759 .
C(19) H(34) 2.0441 .
C(19) H(35) 2.0565 .
C(19) H(38) 2.0503 .
C(19) H(39) 2.0535 .
C(19) H(40) 3.3455 .
C(19) H(41) 2.7149 .
C(19) H(49) 3.3660 56503
C(20) H(9) 3.2958 45404
C(20) H(10) 3.3796 45404
C(20) H(17) 3.5632 55503
C(20) H(27) 3.3817 45404
C(20) H(31) 2.5952 .
C(20) H(32) 3.2851 .
C(20) H(34) 2.7062 .
C(20) H(35) 3.3261 .
C(20) H(36) 2.0582 .
C(20) H(37) 2.0457 .
C(20) H(40) 2.0669 .
C(20) H(41) 2.0472 .
C(20) H(44) 3.5979 45404
C(21) H(17) 3.1452 55503
C(21) H(21) 3.3481 .
C(21) H(22) 2.9781 .
C(21) H(31) 2.0040 .
C(21) H(32) 2.7114 .
C(21) H(33) 3.3436 .
C(21) H(34) 3.2444 .
C(21) H(36) 3.3360 .
C(21) H(37) 2.7209 .
C(21) H(38) 2.0433 .
C(21) H(39) 2.0525 .
C(22) H(20) 3.0848 .
C(22) H(29) 3.5627 .
C(22) H(30) 2.6833 .
C(22) H(31) 3.0191 .
C(22) H(33) 2.8687 .
C(22) H(43) 2.0684 .
C(22) H(44) 2.0748 .
C(22) H(45) 3.3234 .
C(22) H(46) 2.6898 .
C(22) H(48) 3.2872 .
C(22) H(49) 2.7131 .
C(22) H(50) 3.3332 .
C(22) H(51) 2.0658 .
C(22) H(52) 2.0660 .
C(23) H(3) 3.3705 .
C(23) H(10) 3.1858 .
C(23) H(20) 2.9867 .
C(23) H(30) 2.8444 .
C(23) H(42) 2.0081 .
C(23) H(45) 2.0445 .
C(23) H(46) 2.0308 .
C(23) H(47) 3.3299 .
C(23) H(48) 2.7291 .
C(23) H(49) 3.2322 .
C(23) H(51) 2.7442 .
C(23) H(52) 3.3401 .
C(24) H(11) 3.5628 55504
C(24) H(12) 3.4986 55504
C(24) H(42) 2.6218 .
C(24) H(43) 2.0459 .
C(24) H(44) 2.0787 .
C(24) H(47) 2.0341 .
C(24) H(48) 2.0156 .
C(24) H(49) 2.6505 .
C(24) H(50) 3.2566 .
C(24) H(51) 3.2696 .
C(25) H(23) 3.3694 55502
C(25) H(24) 3.3694 55502
C(25) H(26) 3.3447 45504
C(25) H(42) 3.1907 .
C(25) H(43) 2.7621 .
C(25) H(44) 3.3707 .
C(25) H(45) 2.0523 .
C(25) H(46) 2.0592 .
C(25) H(47) 3.2999 56603
C(25) H(48) 3.5373 56603
C(25) H(49) 2.0000 .
C(25) H(50) 1.9944 .
C(25) H(50) 3.5650 56603
C(25) H(51) 2.7693 .
C(25) H(52) 3.3415 .
C(26) H(35) 3.4998 56503
C(26) H(42) 2.6642 .
C(26) H(43) 3.2607 .
C(26) H(45) 3.2763 .
C(26) H(46) 2.6879 .
C(26) H(47) 1.9984 .
C(26) H(47) 3.5976 56603
C(26) H(48) 1.9775 .
C(26) H(51) 2.0598 .
C(26) H(52) 2.0810 .
C(27) H(31) 2.9879 .
C(27) H(33) 3.3286 .
C(27) H(42) 2.0250 .
C(27) H(43) 2.7357 .
C(27) H(44) 3.3501 .
C(27) H(46) 3.2362 .
C(27) H(47) 3.3201 .
C(27) H(48) 2.7176 .
C(27) H(49) 2.0509 .
C(27) H(50) 2.0585 .
H(2) C(4) 3.4542 55603
H(2) C(14) 3.3664 45504
H(3) F(1) 3.4778 55504
H(3) C(13) 3.2790 45504
H(3) C(14) 3.5366 45504
H(4) F(1) 2.7293 55504
H(4) F(2) 3.1628 55504
H(4) C(9) 3.5083 55504
H(5) C(3) 3.4946 55603
H(6) C(15) 3.2992 54502
H(7) C(15) 3.5748 54502
H(8) C(19) 3.5389 55504
H(9) F(1) 3.0547 55504
H(9) C(19) 3.3597 55504
H(9) C(20) 3.2958 55504
H(10) C(20) 3.3796 55504
H(11) C(24) 3.5628 45404
H(12) C(11) 3.5519 55503
H(12) C(24) 3.4986 45404
H(13) C(8) 3.5560 55503
H(14) F(1) 3.1711 44502
H(15) F(1) 3.3238 44502
H(15) O(3) 2.7009 44502
H(17) F(2) 3.0767 44502
H(17) O(3) 2.9687 44502
H(17) C(20) 3.5632 55503
H(17) C(21) 3.1452 55503
H(18) F(2) 2.8457 44502
H(22) O(3) 2.8145 55404
H(22) O(4) 3.4311 55404
H(23) O(3) 3.2893 55404
H(23) C(25) 3.3694 54502
H(24) C(25) 3.3694 54502
H(25) S(1) 3.4741 55404
H(25) O(3) 2.9908 55404
H(25) O(4) 3.4680 55404
H(25) C(3) 3.4347 55404
H(26) F(2) 3.1865 65501
H(26) F(3) 3.3848 65501
H(26) C(25) 3.3447 55404
H(27) F(2) 2.9553 65501
H(27) C(19) 3.3254 55504
H(27) C(20) 3.3817 55504
H(28) F(2) 2.8765 65501
H(28) C(3) 2.9543 55404
H(28) C(4) 3.3449 55502
H(29) O(4) 3.3737 55404
H(30) C(4) 3.2417 55502
H(31) C(18) 2.6024 .
H(31) C(27) 2.9879 .
H(32) O(4) 2.8628 55404
H(32) C(18) 2.0921 .
H(33) C(18) 2.1105 .
H(33) C(18) 3.4364 56503
H(33) C(27) 3.3286 .
H(34) C(18) 3.5589 56503
H(35) C(26) 3.4998 56503
H(36) C(5) 3.1018 45404
H(36) C(18) 2.0263 .
H(37) F(2) 2.8641 55404
H(37) O(4) 2.9145 55404
H(37) C(9) 3.5197 55404
H(37) C(18) 2.0229 .
H(38) C(5) 3.0936 45404
H(38) C(18) 2.6877 .
H(39) C(8) 3.4116 55503
H(39) C(14) 3.5960 45404
H(39) C(18) 3.3032 .
H(41) C(8) 3.2688 55503
H(41) C(18) 3.2286 .
H(42) C(27) 2.0250 .
H(43) F(3) 3.2471 55504
H(43) C(27) 2.7357 .
H(44) C(20) 3.5979 55504
H(44) C(27) 3.3501 .
H(45) F(3) 2.7434 55504
H(45) C(6) 3.0814 55504
H(46) C(27) 3.2362 .
H(47) C(12) 2.9825 55502
H(47) C(25) 3.2999 56603
H(47) C(26) 3.5976 56603
H(47) C(27) 3.3201 .
H(48) F(3) 3.3775 55504
H(48) C(12) 3.5571 45504
H(48) C(13) 3.2125 45504
H(48) C(25) 3.5373 56603
H(48) C(27) 2.7176 .
H(49) C(18) 3.4253 56503
H(49) C(19) 3.3660 56503
H(49) C(27) 2.0509 .
H(50) C(25) 3.5650 56603
H(50) C(27) 2.0585 .
H(51) C(13) 3.3762 45504

loop_
_geom_torsion_atom_site_label_1
_geom_torsion_atom_site_label_2
_geom_torsion_atom_site_label_3
_geom_torsion_atom_site_label_4
_geom_torsion
O(1) N(I1) P(1) C(10) -1.2(4)
O(1) N(I1) P(1) C(16) 122.8(3)
O(1) N(I1) P(1) C(22) -122.0(3)
O(2) N(I1) P(1) C(10) -163.2(3)
O(2) N(I1) P(1) C(16) -39.2(2)
O(2) N(I1) P(1) C(22) 76.0(3)
C(1) N(I1) P(1) C(10) 13.6(3)
C(1) N(I1) P(1) C(16) 137.6(2)
C(1) N(I1) P(1) C(22) -107.2(3)
P(1) N(I1) O(1) S(I1) -105.5(5)
P(1) N(I1) O(1) C(1) 20.1(7)
O(2) N(I1) O(1) S(I1) 55.8(4)
O(2) N(I1) O(1) C(1) -178.7(4)
C(1) N(I1) O(1) S(I1) -125.5(5)
P(1) N(I1) O(2) S(1) -136.9(6)
O(1) N(I1) O(2) S(1) 50.8(7)
C(1) N(I1) O(2) S(1) 49.0(9)
P(1) N(I1) C(1) O(1) -171.1(3)
P(1) N(I1) C(1) C(2) 83.9(7)
O(1) N(I1) C(1) C(2) -105.0(7)
O(2) N(I1) C(1) O(1) 2.5(8)
O(2) N(I1) C(1) C(2) -102.5(7)
O(3) S(1) O(2) N(I1) 94.7(7)
O(4) S(1) O(2) N(I1) -38.5(8)
C(9) S(1) O(2) N(I1) -148.6(6)
O(2) S(1) C(9) F(1) -61(1)
O(2) S(1) C(9) F(2) -172(1)
O(2) S(1) C(9) F(3) 53(1)
O(3) S(1) C(9) F(1) 60(1)
O(3) S(1) C(9) F(2) -49(1)
O(3) S(1) C(9) F(3) 176(1)
O(4) S(1) C(9) F(1) -179(1)
O(4) S(1) C(9) F(2) 70(1)
O(4) S(1) C(9) F(3) -63(1)
N(I1) P(1) C(10) C(11) 59.1(6)
N(I1) P(1) C(10) C(15) -170.4(5)
C(16) P(1) C(10) C(11) -62.5(6)
C(16) P(1) C(10) C(15) 68.0(6)
C(22) P(1) C(10) C(11) -173.1(5)
C(22) P(1) C(10) C(15) -42.6(6)
N(I1) P(1) C(16) C(17) 177.1(5)
N(I1) P(1) C(16) C(21) -53.9(6)
C(10) P(1) C(16) C(17) -55.6(6)
C(10) P(1) C(16) C(21) 73.5(6)
C(22) P(1) C(16) C(17) 54.0(6)
C(22) P(1) C(16) C(21) -177.0(5)
N(I1) P(1) C(22) C(23) 72.3(6)
N(I1) P(1) C(22) C(27) -54.0(6)
C(10) P(1) C(22) C(23) -55.7(6)
C(10) P(1) C(22) C(27) 178.1(5)
C(16) P(1) C(22) C(23) -171.3(5)
C(16) P(1) C(22) C(27) 62.5(6)
C(6) S(I1) O(1) N(I1) 7.9(5)
C(6) S(I1) O(1) C(1) -85.0(7)
C(7) S(I1) O(1) N(I1) -114.1(4)
C(7) S(I1) O(1) C(1) 153.0(6)
C(8) S(I1) O(1) N(I1) 126.1(4)
C(8) S(I1) O(1) C(1) 33.1(7)
N(I1) O(1) C(1) C(2) 120.5(7)
S(I1) O(1) C(1) N(I1) 124.1(6)
S(I1) O(1) C(1) C(2) -115.3(7)
N(I1) C(1) C(2) C(3) 29(1)
N(I1) C(1) C(2) C(4) 149.0(7)
N(I1) C(1) C(2) C(5) -92.5(8)
O(1) C(1) C(2) C(3) -52.3(9)
O(1) C(1) C(2) C(4) 67.4(9)
O(1) C(1) C(2) C(5) -174.2(7)
P(1) C(10) C(11) C(12) -167.3(6)
C(15) C(10) C(11) C(12) 58.2(9)
P(1) C(10) C(15) C(14) 167.2(6)
C(11) C(10) C(15) C(14) -60.5(9)
C(10) C(11) C(12) C(13) -55(1)
C(11) C(12) C(13) C(14) 54(1)
C(12) C(13) C(14) C(15) -55(1)
C(13) C(14) C(15) C(10) 59(1)
P(1) C(16) C(17) C(18) -172.0(6)
C(21) C(16) C(17) C(18) 56.9(9)
P(1) C(16) C(21) C(20) 168.8(6)
C(17) C(16) C(21) C(20) -58.8(9)
C(16) C(17) C(18) C(19) -56(1)
C(17) C(18) C(19) C(20) 55(1)
C(18) C(19) C(20) C(21) -55(1)
C(19) C(20) C(21) C(16) 57(1)
P(1) C(22) C(23) C(24) 176.3(7)
C(27) C(22) C(23) C(24) -55.7(9)
P(1) C(22) C(27) C(26) -176.9(7)
C(23) C(22) C(27) C(26) 54.7(9)
C(22) C(23) C(24) C(25) 56(1)
C(23) C(24) C(25) C(26) -54(1)
C(24) C(25) C(26) C(27) 53(1)
C(25) C(26) C(27) C(22) -54(1)
